data_1511270
loop_
_publ_author_name
'Jellinek, F.'
'Rundqvist, S.'

_publ_section_title
;
 The structures of Ni6 Si2 B, Fe2 P and related phases
;
_journal_name_full 'Acta Chemica Scandinavica (1-27,1973-42,1988)'
_journal_page_first 425
_journal_page_last 432
_journal_paper_doi 10.3891/acta.chem.scand.13-0425
_journal_volume 13
_journal_year 1959
_chemical_formula_sum 'B Ni6 Si2'
_chemical_name_systematic 'Ni6 Si2 B'
_space_group_IT_number 189
_symmetry_space_group_name_Hall 'P -6 -2'
_symmetry_space_group_name_H-M 'P -6 2 m'
_cell_angle_alpha 90
_cell_angle_beta 90
_cell_angle_gamma 120
_cell_formula_units_Z 1
_cell_length_a 6.105
_cell_length_b 6.105
_cell_length_c 2.895
_cell_volume 93.444
_citation_journal_id_ASTM ACSAA4
_cod_data_source_file boron0-1_391.cif
_cod_data_source_block B1Ni6Si2
_cod_original_cell_volume 93.44381
_cod_original_formula_sum 'B1 Ni6 Si2'
_cod_database_code 1511270

loop_
_symmetry_equiv_pos_as_xyz
x,y,z
-x+y,-x,-z
-y,x-y,z
x,y,-z
-x+y,-x,z
-y,x-y,-z
y,x,z
x-y,-y,-z
-x,-x+y,z
y,x,-z
x-y,-y,z
-x,-x+y,-z

loop_
_atom_site_label
_atom_site_type_symbol
_atom_site_fract_x
_atom_site_fract_y
_atom_site_fract_z
_atom_site_occupancy
_atom_site_U_iso_or_equiv
B1 B 0 0 0.5 1 0.0
Si1 Si 0.3333 0.6667 0 1 0.0
Ni2 Ni 0.608 0 0.5 1 0.0
Ni1 Ni 0.247 0 0 1 0.0
